data_2221084
loop_
_publ_author_name
'Amri, Olfa'
'Abid, Sonia'
'Rzaigui, Mohamed'

_publ_section_title
;
 Bis(4-chlorobenzylammonium) tetrakis(2,6-diethylanilinium)
 cyclohexaphosphate tetrahydrate
;
_journal_coeditor_code HB2918
_journal_issue 3
_journal_name_full 'Acta Crystallographica Section E'
_journal_page_first o654
_journal_paper_doi 10.1107/S1600536809006655
_journal_volume 65
_journal_year 2009
_chemical_formula_iupac '2C7 H9 Cl N +, 4C10 H16 N +, P6 O18 6-, 4H2 O'
_chemical_formula_moiety '2(C7 H9 Cl N +), 4(C10 H16 N +), O18 P6 6-, 4(H2 O)'
_chemical_formula_sum 'C54 H90 Cl2 N6 O22 P6'
_chemical_formula_weight 1432.04
_chemical_name_systematic
;
Bis(4-chlorobenzylammonium) tetrakis(2,6-diethylanilinium) cyclohexaphosphate
tetrahydrate
;
_space_group_IT_number 15
_symmetry_cell_setting monoclinic
_symmetry_space_group_name_Hall '-C 2yc'
_symmetry_space_group_name_H-M 'C 1 2/c 1'
_atom_sites_solution_hydrogens geom
_atom_sites_solution_primary direct
_atom_sites_solution_secondary difmap
_audit_creation_method SHELXL-97
_cell_angle_alpha 90.00
_cell_angle_beta 99.60(2)
_cell_angle_gamma 90.00
_cell_formula_units_Z 4
_cell_length_a 31.437(2)
_cell_length_b 14.178(2)
_cell_length_c 16.034(2)
_cell_measurement_reflns_used 25
_cell_measurement_temperature 293(2)
_cell_measurement_theta_max 11
_cell_measurement_theta_min 9
_cell_volume 7046.5(15)
_computing_cell_refinement 'CAD-4 EXPRESS (Enraf--Nonius, 1994)'
_computing_data_collection 'CAD-4 EXPRESS (Enraf--Nonius, 1994)'
_computing_data_reduction 'XCAD4 (Harms & Wocadlo, 1995)'
_computing_molecular_graphics 'ORTEP-3 for Windows (Farrugia, 1997)'
_computing_publication_material 'WinGX (Farrugia, 1999)'
_computing_structure_refinement 'SHELXL97 (Sheldrick, 2008)'
_computing_structure_solution 'SHELXS97 (Sheldrick, 2008)'
_diffrn_measured_fraction_theta_full 0.996
_diffrn_measured_fraction_theta_max 0.996
_diffrn_measurement_device '\k-geometry diffractometer'
_diffrn_measurement_device_type 'Enraf--Nonius TurboCAD-4'
_diffrn_measurement_method 'non-profiled \w'
_diffrn_radiation_monochromator graphite
_diffrn_radiation_type Mok\a
_diffrn_radiation_wavelength 0.71073
_diffrn_reflns_av_R_equivalents 0.0351
_diffrn_reflns_av_sigmaI/netI 0.0624
_diffrn_reflns_limit_h_max 41
_diffrn_reflns_limit_h_min -41
_diffrn_reflns_limit_k_max 18
_diffrn_reflns_limit_k_min 0
_diffrn_reflns_limit_l_max 21
_diffrn_reflns_limit_l_min -5
_diffrn_reflns_number 11637
_diffrn_reflns_theta_full 27.97
_diffrn_reflns_theta_max 27.97
_diffrn_reflns_theta_min 2.11
_diffrn_standards_decay_% 5
_diffrn_standards_interval_time 120
_diffrn_standards_number 2
_exptl_absorpt_coefficient_mu 0.302
_exptl_absorpt_correction_type none
_exptl_crystal_colour colourless
_exptl_crystal_density_diffrn 1.350
_exptl_crystal_density_method 'not measured'
_exptl_crystal_description prism
_exptl_crystal_F_000 3024
_exptl_crystal_size_max 0.20
_exptl_crystal_size_mid 0.18
_exptl_crystal_size_min 0.16
_refine_diff_density_max 0.565
_refine_diff_density_min -0.443
_refine_ls_extinction_method none
_refine_ls_goodness_of_fit_ref 1.019
_refine_ls_hydrogen_treatment noref
_refine_ls_matrix_type full
_refine_ls_number_parameters 417
_refine_ls_number_reflns 8452
_refine_ls_number_restraints 0
_refine_ls_restrained_S_all 1.019
_refine_ls_R_factor_all 0.1037
_refine_ls_R_factor_gt 0.0528
_refine_ls_shift/su_max 0.000
_refine_ls_shift/su_mean 0.000
_refine_ls_structure_factor_coef Fsqd
_refine_ls_weighting_details 'calc w=1/[\s^2^(Fo^2^)+(0.0697P)^2^+2.2936P] where P=(Fo^2^+2Fc^2^)/3'
_refine_ls_weighting_scheme calc
_refine_ls_wR_factor_gt 0.1242
_refine_ls_wR_factor_ref 0.1437
_reflns_number_gt 5321
_reflns_number_total 8452
_reflns_threshold_expression I>2\s(I)
_cod_data_source_file hb2918.cif
_cod_data_source_block I
_cod_original_cell_volume 7046.5(14)
_cod_original_sg_symbol_H-M 'C 2/c'
_cod_database_code 2221084
_cod_database_fobs_code 2221084

loop_
_symmetry_equiv_pos_as_xyz
'x, y, z'
'-x, y, -z+1/2'
'x+1/2, y+1/2, z'
'-x+1/2, y+1/2, -z+1/2'
'-x, -y, -z'
'x, -y, z-1/2'
'-x+1/2, -y+1/2, -z'
'x+1/2, -y+1/2, z-1/2'

loop_
_atom_site_type_symbol
_atom_site_label
_atom_site_fract_x
_atom_site_fract_y
_atom_site_fract_z
_atom_site_U_iso_or_equiv
_atom_site_adp_type
_atom_site_calc_flag
_atom_site_refinement_flags
_atom_site_occupancy
_atom_site_disorder_assembly
_atom_site_disorder_group
Cl Cl1 0.01382(3) 0.69163(8) 0.12825(8) 0.0880(3) Uani d . 1 . .
P P1 0.24807(2) 0.07584(5) 0.44736(4) 0.03164(16) Uani d . 1 . .
P P2 0.23420(2) 0.23566(5) 0.33302(4) 0.03092(15) Uani d . 1 . .
P P3 0.293786(19) 0.38486(4) 0.40635(4) 0.03042(15) Uani d . 1 . .
O O1 0.28646(5) 0.04571(12) 0.50699(11) 0.0400(4) Uani d . 1 . .
O O2 0.22756(7) 0.01330(14) 0.37887(13) 0.0541(5) Uani d . 1 . .
O O3 0.26078(5) 0.17399(13) 0.40739(12) 0.0414(4) Uani d . 1 . .
O O4 0.18744(5) 0.22936(14) 0.33497(12) 0.0428(4) Uani d . 1 . .
O O5 0.24898(7) 0.21336(15) 0.25302(12) 0.0524(5) Uani d . 1 . .
O O6 0.24927(6) 0.33887(13) 0.36243(14) 0.0485(5) Uani d . 1 . .
O O7 0.33084(5) 0.32302(13) 0.39994(12) 0.0423(4) Uani d . 1 . .
O O8 0.28898(6) 0.38724(15) 0.50341(11) 0.0462(5) Uani d . 1 . .
O O9 0.29240(6) 0.48264(13) 0.37325(13) 0.0454(5) Uani d . 1 . .
O O10 0.19365(13) 0.6949(3) 0.4542(2) 0.1059(10) Uani d . 1 . .
H H1 0.2147 0.7334 0.4620 0.21(4) Uiso d . 1 . .
H H2 0.1988 0.6545 0.4948 0.15(3) Uiso d . 1 . .
O O11 0.25125(15) 0.8271(2) 0.38834(19) 0.1238(15) Uani d . 1 . .
H H6 0.2411 0.8642 0.3478 0.37(7) Uiso d . 1 . .
H H7 0.2659 0.7851 0.3679 0.58(12) Uiso d . 1 . .
N N1 0.16392(7) 0.05296(16) 0.24302(14) 0.0422(5) Uani d . 1 . .
H H1A 0.1792 0.0362 0.2034 0.063 Uiso calc R 1 . .
H H1B 0.1734 0.0214 0.2905 0.063 Uiso calc R 1 . .
H H1C 0.1669 0.1146 0.2527 0.063 Uiso calc R 1 . .
N N2 0.35074(6) 0.19299(15) 0.53288(14) 0.0363(5) Uani d . 1 . .
H H2A 0.3395 0.2228 0.5729 0.054 Uiso calc R 1 . .
H H2B 0.3377 0.1376 0.5221 0.054 Uiso calc R 1 . .
H H2C 0.3470 0.2278 0.4860 0.054 Uiso calc R 1 . .
N N3 0.21272(7) 0.57295(18) 0.32809(16) 0.0500(6) Uani d . 1 . .
H H3A 0.2205 0.6199 0.2970 0.075 Uiso calc R 1 . .
H H3B 0.2360 0.5407 0.3512 0.075 Uiso calc R 1 . .
H H3C 0.1998 0.5965 0.3688 0.075 Uiso calc R 1 . .
C C1 0.11824(8) 0.0310(2) 0.21416(17) 0.0415(6) Uani d . 1 . .
C C2 0.10027(9) -0.0469(2) 0.24718(19) 0.0507(7) Uani d . 1 . .
C C3 0.05691(11) -0.0647(3) 0.2167(2) 0.0688(10) Uani d . 1 . .
H H3 0.0436 -0.1163 0.2373 0.083 Uiso calc R 1 . .
C C4 0.03350(11) -0.0076(3) 0.1571(3) 0.0799(12) Uani d . 1 . .
H H4 0.0045 -0.0206 0.1382 0.096 Uiso calc R 1 . .
C C5 0.05230(11) 0.0683(3) 0.1251(2) 0.0753(11) Uani d . 1 . .
H H5 0.0360 0.1059 0.0843 0.090 Uiso calc R 1 . .
C C6 0.09543(10) 0.0899(2) 0.15295(19) 0.0530(8) Uani d . 1 . .
C C7 0.11533(14) 0.1759(3) 0.1192(3) 0.0777(11) Uani d . 1 . .
H H7A 0.1459 0.1645 0.1207 0.093 Uiso calc R 1 . .
H H7B 0.1023 0.1853 0.0606 0.093 Uiso calc R 1 . .
C C8 0.10995(18) 0.2644(3) 0.1678(3) 0.1045(16) Uani d . 1 . .
H H8A 0.0799 0.2806 0.1609 0.157 Uiso calc R 1 . .
H H8B 0.1256 0.3149 0.1470 0.157 Uiso calc R 1 . .
H H8C 0.1209 0.2543 0.2267 0.157 Uiso calc R 1 . .
C C9 0.12659(12) -0.1088(3) 0.3131(2) 0.0683(10) Uani d . 1 . .
H H9A 0.1434 -0.0686 0.3551 0.082 Uiso calc R 1 . .
H H9B 0.1467 -0.1448 0.2860 0.082 Uiso calc R 1 . .
C C10 0.10082(16) -0.1772(3) 0.3583(3) 0.0936(13) Uani d . 1 . .
H H10A 0.0811 -0.1425 0.3864 0.140 Uiso calc R 1 . .
H H10B 0.1202 -0.2128 0.3991 0.140 Uiso calc R 1 . .
H H10C 0.0849 -0.2194 0.3177 0.140 Uiso calc R 1 . .
C C11 0.39714(8) 0.17773(19) 0.56208(17) 0.0378(6) Uani d . 1 . .
C C12 0.42153(9) 0.2542(2) 0.59790(19) 0.0459(7) Uani d . 1 . .
C C13 0.46474(11) 0.2379(3) 0.6290(2) 0.0671(10) Uani d . 1 . .
H H13 0.4818 0.2869 0.6545 0.081 Uiso calc R 1 . .
C C14 0.48285(10) 0.1505(3) 0.6226(3) 0.0786(12) Uani d . 1 . .
H H14 0.5119 0.1412 0.6438 0.094 Uiso calc R 1 . .
C C15 0.45849(10) 0.0770(3) 0.5855(2) 0.0669(10) Uani d . 1 . .
H H15 0.4713 0.0186 0.5808 0.080 Uiso calc R 1 . .
C C16 0.41455(9) 0.0887(2) 0.5545(2) 0.0461(7) Uani d . 1 . .
C C17 0.40416(10) 0.3535(2) 0.6000(2) 0.0547(8) Uani d . 1 . .
H H17A 0.3729 0.3512 0.5935 0.066 Uiso calc R 1 . .
H H17B 0.4150 0.3817 0.6545 0.066 Uiso calc R 1 . .
C C18 0.41691(12) 0.4142(2) 0.5311(2) 0.0675(10) Uani d . 1 . .
H H18A 0.4478 0.4147 0.5360 0.101 Uiso calc R 1 . .
H H18B 0.4067 0.4773 0.5364 0.101 Uiso calc R 1 . .
H H18C 0.4044 0.3891 0.4769 0.101 Uiso calc R 1 . .
C C19 0.38797(10) 0.0071(2) 0.5151(3) 0.0635(9) Uani d . 1 . .
H H19A 0.3622 0.0033 0.5407 0.076 Uiso calc R 1 . .
H H19B 0.3788 0.0210 0.4555 0.076 Uiso calc R 1 . .
C C20 0.40905(15) -0.0872(3) 0.5220(3) 0.0992(15) Uani d . 1 . .
H H20A 0.4322 -0.0877 0.4897 0.149 Uiso calc R 1 . .
H H20B 0.3882 -0.1346 0.5006 0.149 Uiso calc R 1 . .
H H20C 0.4203 -0.1002 0.5803 0.149 Uiso calc R 1 . .
C C21 0.14034(9) 0.5570(2) 0.23882(18) 0.0453(7) Uani d . 1 . .
C C22 0.13925(9) 0.6432(2) 0.19784(18) 0.0470(7) Uani d . 1 . .
H H22 0.1651 0.6734 0.1935 0.056 Uiso calc R 1 . .
C C23 0.10094(9) 0.6850(2) 0.16347(19) 0.0488(7) Uani d . 1 . .
H H23 0.1007 0.7427 0.1358 0.059 Uiso calc R 1 . .
C C24 0.06256(9) 0.6395(2) 0.1708(2) 0.0535(8) Uani d . 1 . .
C C25 0.06304(11) 0.5540(3) 0.2110(2) 0.0649(9) Uani d . 1 . .
H H25 0.0372 0.5238 0.2154 0.078 Uiso calc R 1 . .
C C26 0.10184(11) 0.5128(2) 0.2447(2) 0.0579(8) Uani d . 1 . .
H H26 0.1021 0.4548 0.2718 0.070 Uiso calc R 1 . .
C C27 0.18274(10) 0.5098(2) 0.2740(2) 0.0574(8) Uani d . 1 . .
H H27A 0.1771 0.4550 0.3067 0.069 Uiso calc R 1 . .
H H27B 0.1963 0.4881 0.2274 0.069 Uiso calc R 1 . .

loop_
_atom_site_aniso_label
_atom_site_aniso_U_11
_atom_site_aniso_U_22
_atom_site_aniso_U_33
_atom_site_aniso_U_12
_atom_site_aniso_U_13
_atom_site_aniso_U_23
Cl1 0.0443(4) 0.0973(8) 0.1139(9) 0.0033(5) -0.0115(5) -0.0025(7)
P1 0.0321(3) 0.0326(3) 0.0294(3) -0.0001(3) 0.0026(3) 0.0001(3)
P2 0.0332(3) 0.0313(3) 0.0282(3) -0.0024(3) 0.0053(2) 0.0001(3)
P3 0.0303(3) 0.0308(3) 0.0303(3) -0.0005(2) 0.0055(2) 0.0023(3)
O1 0.0369(9) 0.0413(10) 0.0400(10) 0.0045(8) 0.0013(8) 0.0042(8)
O2 0.0625(13) 0.0426(11) 0.0508(12) 0.0012(10) -0.0090(10) -0.0127(10)
O3 0.0355(9) 0.0458(10) 0.0419(10) -0.0050(8) 0.0034(8) 0.0130(9)
O4 0.0337(9) 0.0540(11) 0.0390(10) -0.0053(8) 0.0009(8) 0.0041(9)
O5 0.0746(13) 0.0520(12) 0.0342(10) 0.0114(10) 0.0196(10) -0.0005(9)
O6 0.0363(9) 0.0353(10) 0.0686(14) 0.0020(8) -0.0063(9) -0.0110(10)
O7 0.0352(9) 0.0416(10) 0.0509(11) 0.0047(8) 0.0091(8) -0.0015(9)
O8 0.0359(9) 0.0754(14) 0.0281(9) 0.0093(9) 0.0074(8) 0.0112(9)
O9 0.0457(10) 0.0401(10) 0.0529(12) 0.0012(8) 0.0149(9) 0.0137(9)
O10 0.110(3) 0.124(3) 0.077(2) 0.029(2) -0.0021(17) -0.005(2)
O11 0.245(5) 0.0640(17) 0.0534(16) 0.041(2) -0.001(2) -0.0106(15)
N1 0.0381(11) 0.0459(13) 0.0421(13) 0.0004(10) 0.0054(10) -0.0121(11)
N2 0.0335(10) 0.0355(11) 0.0391(12) 0.0028(9) 0.0036(9) -0.0012(10)
N3 0.0403(12) 0.0528(15) 0.0560(15) 0.0045(11) 0.0052(11) 0.0182(13)
C1 0.0349(13) 0.0500(16) 0.0398(15) 0.0021(12) 0.0070(11) -0.0160(13)
C2 0.0473(16) 0.0577(18) 0.0482(17) -0.0016(14) 0.0107(14) -0.0150(15)
C3 0.0480(18) 0.079(2) 0.082(3) -0.0122(18) 0.0180(18) -0.010(2)
C4 0.0417(18) 0.110(3) 0.084(3) -0.006(2) -0.0015(19) -0.011(3)
C5 0.0507(19) 0.104(3) 0.066(2) 0.018(2) -0.0057(17) -0.006(2)
C6 0.0488(16) 0.064(2) 0.0454(17) 0.0071(15) 0.0059(14) -0.0089(16)
C7 0.088(3) 0.077(3) 0.063(2) 0.001(2) -0.002(2) 0.014(2)
C8 0.128(4) 0.077(3) 0.096(3) 0.013(3) -0.019(3) 0.003(3)
C9 0.068(2) 0.062(2) 0.074(2) -0.0057(18) 0.0119(19) 0.0038(19)
C10 0.121(4) 0.079(3) 0.084(3) -0.007(3) 0.025(3) 0.007(2)
C11 0.0330(12) 0.0441(15) 0.0357(14) 0.0007(11) 0.0037(11) 0.0040(12)
C12 0.0408(14) 0.0540(18) 0.0434(16) -0.0078(13) 0.0081(12) -0.0010(14)
C13 0.0469(18) 0.073(2) 0.076(2) -0.0179(17) -0.0053(16) 0.001(2)
C14 0.0331(16) 0.083(3) 0.112(3) -0.0008(17) -0.0095(18) 0.017(2)
C15 0.0386(16) 0.061(2) 0.099(3) 0.0131(15) 0.0040(17) 0.012(2)
C16 0.0367(13) 0.0446(16) 0.0562(18) 0.0054(12) 0.0053(13) 0.0064(14)
C17 0.0558(18) 0.0472(17) 0.063(2) -0.0112(14) 0.0162(16) -0.0176(16)
C18 0.069(2) 0.055(2) 0.078(2) -0.0131(17) 0.0102(19) -0.0027(19)
C19 0.0516(18) 0.0449(18) 0.091(3) 0.0065(14) 0.0014(18) -0.0006(18)
C20 0.096(3) 0.062(2) 0.134(4) 0.014(2) 0.000(3) -0.017(3)
C21 0.0502(16) 0.0464(16) 0.0386(15) -0.0045(13) 0.0054(13) 0.0021(13)
C22 0.0412(14) 0.0513(17) 0.0488(17) -0.0047(13) 0.0086(13) 0.0067(14)
C23 0.0460(15) 0.0502(17) 0.0491(17) -0.0025(13) 0.0048(13) 0.0070(14)
C24 0.0416(15) 0.062(2) 0.0537(19) -0.0031(14) -0.0010(14) -0.0070(16)
C25 0.0508(18) 0.068(2) 0.075(2) -0.0224(17) 0.0086(17) -0.0006(19)
C26 0.064(2) 0.0505(18) 0.059(2) -0.0121(16) 0.0089(16) 0.0057(16)
C27 0.0620(19) 0.0477(18) 0.061(2) 0.0079(15) 0.0047(16) 0.0074(16)

loop_
_atom_type_symbol
_atom_type_description
_atom_type_scat_dispersion_real
_atom_type_scat_dispersion_imag
_atom_type_scat_source
C C 0.0033 0.0016 'International Tables Vol C Tables 4.2.6.8 and 6.1.1.4'
H H 0.0000 0.0000 'International Tables Vol C Tables 4.2.6.8 and 6.1.1.4'
Cl Cl 0.1484 0.1585 'International Tables Vol C Tables 4.2.6.8 and 6.1.1.4'
N N 0.0061 0.0033 'International Tables Vol C Tables 4.2.6.8 and 6.1.1.4'
O O 0.0106 0.0060 'International Tables Vol C Tables 4.2.6.8 and 6.1.1.4'
P P 0.1023 0.0942 'International Tables Vol C Tables 4.2.6.8 and 6.1.1.4'

loop_
_geom_angle_atom_site_label_1
_geom_angle_atom_site_label_2
_geom_angle_atom_site_label_3
_geom_angle_site_symmetry_1
_geom_angle_site_symmetry_3
_geom_angle
_geom_angle_publ_flag
P2 O6 P3 . . 134.79(12) ?
P2 O3 P1 . . 129.53(11) ?
P3 O8 P1 . 7_556 133.32(12) ?
O5 P2 O4 . . 117.76(12) ?
O5 P2 O6 . . 109.61(12) ?
O4 P2 O6 . . 107.36(11) ?
O5 P2 O3 . . 109.36(11) ?
O4 P2 O3 . . 110.45(10) ?
O6 P2 O3 . . 100.95(10) ?
O7 P3 O9 . . 120.48(11) ?
O7 P3 O8 . . 106.62(11) ?
O9 P3 O8 . . 109.20(12) ?
O7 P3 O6 . . 111.75(11) ?
O9 P3 O6 . . 104.64(11) ?
O8 P3 O6 . . 102.77(11) ?
O1 P1 O2 . . 121.24(11) ?
O1 P1 O8 . 7_556 111.08(10) ?
O2 P1 O8 . 7_556 107.48(12) ?
O1 P1 O3 . . 106.16(10) ?
O2 P1 O3 . . 109.28(11) ?
O8 P1 O3 7_556 . 99.39(11) ?
C11 N2 H2A . . 109.5 ?
C11 N2 H2B . . 109.5 ?
H2A N2 H2B . . 109.5 ?
C11 N2 H2C . . 109.5 ?
H2A N2 H2C . . 109.5 ?
H2B N2 H2C . . 109.5 ?
C16 C11 C12 . . 123.0(2) ?
C16 C11 N2 . . 119.3(2) ?
C12 C11 N2 . . 117.7(2) ?
C13 C12 C11 . . 117.2(3) ?
C13 C12 C17 . . 118.9(3) ?
C11 C12 C17 . . 123.8(3) ?
C11 C16 C15 . . 117.2(3) ?
C11 C16 C19 . . 122.4(2) ?
C15 C16 C19 . . 120.3(3) ?
C18 C17 C12 . . 112.0(3) ?
C18 C17 H17A . . 109.2 ?
C12 C17 H17A . . 109.2 ?
C18 C17 H17B . . 109.2 ?
C12 C17 H17B . . 109.2 ?
H17A C17 H17B . . 107.9 ?
C20 C19 C16 . . 116.8(3) ?
C20 C19 H19A . . 108.1 ?
C16 C19 H19A . . 108.1 ?
C20 C19 H19B . . 108.1 ?
C16 C19 H19B . . 108.1 ?
H19A C19 H19B . . 107.3 ?
C14 C15 C16 . . 120.8(3) ?
C14 C15 H15 . . 119.6 ?
C16 C15 H15 . . 119.6 ?
C15 C14 C13 . . 120.7(3) ?
C15 C14 H14 . . 119.7 ?
C13 C14 H14 . . 119.7 ?
C14 C13 C12 . . 121.1(3) ?
C14 C13 H13 . . 119.4 ?
C12 C13 H13 . . 119.4 ?
C17 C18 H18A . . 109.5 ?
C17 C18 H18B . . 109.5 ?
H18A C18 H18B . . 109.5 ?
C17 C18 H18C . . 109.5 ?
H18A C18 H18C . . 109.5 ?
H18B C18 H18C . . 109.5 ?
C19 C20 H20A . . 109.5 ?
C19 C20 H20B . . 109.5 ?
H20A C20 H20B . . 109.5 ?
C19 C20 H20C . . 109.5 ?
H20A C20 H20C . . 109.5 ?
H20B C20 H20C . . 109.5 ?
C1 N1 H1A . . 109.5 ?
C1 N1 H1B . . 109.5 ?
H1A N1 H1B . . 109.5 ?
C1 N1 H1C . . 109.5 ?
H1A N1 H1C . . 109.5 ?
H1B N1 H1C . . 109.5 ?
C2 C1 C6 . . 123.5(3) ?
C2 C1 N1 . . 119.3(3) ?
C6 C1 N1 . . 117.2(3) ?
C1 C2 C3 . . 116.7(3) ?
C1 C2 C9 . . 121.3(3) ?
C3 C2 C9 . . 122.0(3) ?
C5 C6 C1 . . 117.0(3) ?
C5 C6 C7 . . 120.2(3) ?
C1 C6 C7 . . 122.7(3) ?
C4 C5 C6 . . 120.8(4) ?
C4 C5 H5 . . 119.6 ?
C6 C5 H5 . . 119.6 ?
C4 C3 C2 . . 121.2(4) ?
C4 C3 H3 . . 119.4 ?
C2 C3 H3 . . 119.4 ?
C5 C4 C3 . . 120.7(3) ?
C5 C4 H4 . . 119.6 ?
C3 C4 H4 . . 119.6 ?
C2 C9 C10 . . 115.5(3) ?
C2 C9 H9A . . 108.4 ?
C10 C9 H9A . . 108.4 ?
C2 C9 H9B . . 108.4 ?
C10 C9 H9B . . 108.4 ?
H9A C9 H9B . . 107.5 ?
C8 C7 C6 . . 113.5(4) ?
C8 C7 H7A . . 108.9 ?
C6 C7 H7A . . 108.9 ?
C8 C7 H7B . . 108.9 ?
C6 C7 H7B . . 108.9 ?
H7A C7 H7B . . 107.7 ?
C9 C10 H10A . . 109.5 ?
C9 C10 H10B . . 109.5 ?
H10A C10 H10B . . 109.5 ?
C9 C10 H10C . . 109.5 ?
H10A C10 H10C . . 109.5 ?
H10B C10 H10C . . 109.5 ?
C7 C8 H8A . . 109.5 ?
C7 C8 H8B . . 109.5 ?
H8A C8 H8B . . 109.5 ?
C7 C8 H8C . . 109.5 ?
H8A C8 H8C . . 109.5 ?
H8B C8 H8C . . 109.5 ?
C27 N3 H3A . . 109.5 ?
C27 N3 H3B . . 109.5 ?
H3A N3 H3B . . 109.5 ?
C27 N3 H3C . . 109.5 ?
H3A N3 H3C . . 109.5 ?
H3B N3 H3C . . 109.5 ?
C22 C23 C24 . . 118.8(3) ?
C22 C23 H23 . . 120.6 ?
C24 C23 H23 . . 120.6 ?
C23 C22 C21 . . 121.4(3) ?
C23 C22 H22 . . 119.3 ?
C21 C22 H22 . . 119.3 ?
C26 C21 C22 . . 118.7(3) ?
C26 C21 C27 . . 120.1(3) ?
C22 C21 C27 . . 121.2(3) ?
C25 C24 C23 . . 120.5(3) ?
C25 C24 Cl1 . . 120.1(3) ?
C23 C24 Cl1 . . 119.4(3) ?
C24 C25 C26 . . 119.9(3) ?
C24 C25 H25 . . 120.1 ?
C26 C25 H25 . . 120.1 ?
N3 C27 C21 . . 112.8(2) ?
N3 C27 H27A . . 109.0 ?
C21 C27 H27A . . 109.0 ?
N3 C27 H27B . . 109.0 ?
C21 C27 H27B . . 109.0 ?
H27A C27 H27B . . 107.8 ?
C25 C26 C21 . . 120.6(3) ?
C25 C26 H26 . . 119.7 ?
C21 C26 H26 . . 119.7 ?
H6 O11 H7 . . 107.00 ?
H1 O10 H2 . . 106.00 ?

loop_
_geom_bond_atom_site_label_1
_geom_bond_atom_site_label_2
_geom_bond_site_symmetry_2
_geom_bond_distance
_geom_bond_publ_flag
O7 P3 . 1.4751(18) ?
O6 P2 . 1.5854(19) ?
O6 P3 . 1.5970(19) ?
O1 P1 . 1.4724(18) ?
O3 P2 . 1.5975(19) ?
O3 P1 . 1.6101(19) ?
O4 P2 . 1.4783(18) ?
O8 P3 . 1.5889(18) ?
O8 P1 7_556 1.6003(19) ?
O9 P3 . 1.4825(19) ?
O5 P2 . 1.470(2) ?
O2 P1 . 1.474(2) ?
P1 O8 7_556 1.6003(19) ?
N2 C11 . 1.472(3) ?
N2 H2A . 0.8900 ?
N2 H2B . 0.8900 ?
N2 H2C . 0.8900 ?
C11 C16 . 1.389(4) ?
C11 C12 . 1.395(4) ?
C12 C13 . 1.386(4) ?
C12 C17 . 1.512(4) ?
C16 C15 . 1.398(4) ?
C16 C19 . 1.503(4) ?
C17 C18 . 1.506(5) ?
C17 H17A . 0.9700 ?
C17 H17B . 0.9700 ?
C19 C20 . 1.489(5) ?
C19 H19A . 0.9700 ?
C19 H19B . 0.9700 ?
C15 C14 . 1.369(5) ?
C15 H15 . 0.9300 ?
C14 C13 . 1.374(5) ?
C14 H14 . 0.9300 ?
C13 H13 . 0.9300 ?
C18 H18A . 0.9600 ?
C18 H18B . 0.9600 ?
C18 H18C . 0.9600 ?
C20 H20A . 0.9600 ?
C20 H20B . 0.9600 ?
C20 H20C . 0.9600 ?
N1 C1 . 1.467(3) ?
N1 H1A . 0.8900 ?
N1 H1B . 0.8900 ?
N1 H1C . 0.8900 ?
C1 C2 . 1.385(4) ?
C1 C6 . 1.393(4) ?
C2 C3 . 1.392(4) ?
C2 C9 . 1.510(5) ?
C6 C5 . 1.389(5) ?
C6 C7 . 1.512(5) ?
C5 C4 . 1.368(6) ?
C5 H5 . 0.9300 ?
C3 C4 . 1.369(5) ?
C3 H3 . 0.9300 ?
C4 H4 . 0.9300 ?
C9 C10 . 1.522(5) ?
C9 H9A . 0.9700 ?
C9 H9B . 0.9700 ?
C7 C8 . 1.501(6) ?
C7 H7A . 0.9700 ?
C7 H7B . 0.9700 ?
C10 H10A . 0.9600 ?
C10 H10B . 0.9600 ?
C10 H10C . 0.9600 ?
C8 H8A . 0.9600 ?
C8 H8B . 0.9600 ?
C8 H8C . 0.9600 ?
Cl1 C24 . 1.735(3) ?
N3 C27 . 1.473(4) ?
N3 H3A . 0.8900 ?
N3 H3B . 0.8900 ?
N3 H3C . 0.8900 ?
C23 C22 . 1.372(4) ?
C23 C24 . 1.390(4) ?
C23 H23 . 0.9300 ?
C22 C21 . 1.385(4) ?
C22 H22 . 0.9300 ?
C21 C26 . 1.380(4) ?
C21 C27 . 1.514(4) ?
C24 C25 . 1.372(5) ?
C25 C26 . 1.379(5) ?
C25 H25 . 0.9300 ?
C27 H27A . 0.9700 ?
C27 H27B . 0.9700 ?
C26 H26 . 0.9300 ?
O11 H6 . 0.8600 ?
O11 H7 . 0.8500 ?
O10 H1 . 0.8500 ?
O10 H2 . 0.8600 ?

loop_
_geom_hbond_atom_site_label_D
_geom_hbond_atom_site_label_H
_geom_hbond_atom_site_label_A
_geom_hbond_site_symmetry_A
_geom_hbond_distance_DH
_geom_hbond_distance_HA
_geom_hbond_distance_DA
_geom_hbond_angle_DHA
_geom_hbond_publ_flag
N1 H1A O9 4_545 0.89 1.80 2.685(3) 171 yes
N1 H1B O2 . 0.89 2.03 2.758(3) 138 yes
N1 H1C O4 . 0.89 2.13 2.935(3) 151 yes
N2 H2A O4 7_556 0.89 1.94 2.827(3) 172 yes
N2 H2B O1 . 0.89 2.05 2.887(3) 156 yes
N2 H2C O7 . 0.89 1.94 2.809(3) 166 yes
N3 H3A O5 4_555 0.89 1.89 2.762(3) 165 yes
N3 H3B O9 . 0.89 1.93 2.799(3) 164 yes
N3 H3C O10 . 0.89 1.99 2.800(5) 151 yes
O10 H1 O11 . 0.85 2.22 2.923(6) 140 yes
O10 H2 O11 7_566 0.86 2.25 2.831(5) 125 yes
O11 H6 O2 1_565 0.85 2.23 2.740(4) 118 yes
O11 H7 O5 4_555 0.85 2.17 2.781(4) 129 yes
